data_4126356
loop_
_publ_author_name
'Zhang, Fa-Guang'
'Marek, Ilan'

_publ_section_title
;
 Brook Rearrangement as Trigger for Carbene Generation: Synthesis of
 Stereodefined and Fully Substituted Cyclobutenes.
;
_journal_issue 24
_journal_name_full 'Journal of the American Chemical Society'
_journal_page_first 8364
_journal_page_last 8370
_journal_paper_doi 10.1021/jacs.7b04255
_journal_volume 139
_journal_year 2017
_chemical_absolute_configuration unk
_chemical_formula_moiety 'C23 H25 N O4'
_chemical_formula_sum 'C23 H25 N O4'
_chemical_formula_weight 379.44
_chemical_name_common 'Marek108 (Fa-Guang)'
_chemical_name_systematic
; 
 ? 
;
_space_group_IT_number 14
_symmetry_cell_setting monoclinic
_symmetry_space_group_name_Hall '-P 2ybc'
_symmetry_space_group_name_H-M 'P 1 21/c 1'
_atom_sites_solution_hydrogens geom
_atom_sites_solution_primary direct
_atom_sites_solution_secondary difmap
_audit_creation_method SHELXL-97
_cell_angle_alpha 90.00
_cell_angle_beta 113.2450(14)
_cell_angle_gamma 90.00
_cell_formula_units_Z 4
_cell_length_a 14.4140(5)
_cell_length_b 5.5220(2)
_cell_length_c 28.1160(14)
_cell_measurement_reflns_used 3171
_cell_measurement_temperature 293(2)
_cell_measurement_theta_max 24.14
_cell_measurement_theta_min 1.42
_cell_volume 2056.21(15)
_computing_cell_refinement 'DENZO HKL2000 (Otwinowski & Minor 1997)'
_computing_data_collection 'Collect (Nonius, 2006)'
_computing_data_reduction 'DENZO HKL2000 (Otwinowski & Minor 1997)'
_computing_molecular_graphics 'Mercury 3.7'
_computing_structure_refinement 'SHELXL-97 (Sheldrick, 1997)'
_computing_structure_solution 'SHELXS-97 (Sheldrick, 1990)'
_diffrn_ambient_temperature 293(2)
_diffrn_detector_area_resol_mean 95
_diffrn_measured_fraction_theta_full 0.988
_diffrn_measured_fraction_theta_max 0.988
_diffrn_measurement_device_type 'Nonius KappaCCD'
_diffrn_measurement_method 'phi- and omega-scans'
_diffrn_radiation_monochromator graphite
_diffrn_radiation_source 'fine-focus sealed tube'
_diffrn_radiation_type MoK\a
_diffrn_radiation_wavelength 0.71073
_diffrn_reflns_av_R_equivalents 0.0910
_diffrn_reflns_av_sigmaI/netI 0.0427
_diffrn_reflns_limit_h_max 16
_diffrn_reflns_limit_h_min 0
_diffrn_reflns_limit_k_max 0
_diffrn_reflns_limit_k_min -6
_diffrn_reflns_limit_l_max 28
_diffrn_reflns_limit_l_min -31
_diffrn_reflns_number 3007
_diffrn_reflns_theta_full 24.14
_diffrn_reflns_theta_max 24.14
_diffrn_reflns_theta_min 1.58
_diffrn_standards_decay_% none
_diffrn_standards_interval_count none
_diffrn_standards_interval_time none
_diffrn_standards_number none
_exptl_absorpt_coefficient_mu 0.084
_exptl_absorpt_correction_T_max 0.9776
_exptl_absorpt_correction_T_min 0.9629
_exptl_absorpt_correction_type multi-scan
_exptl_absorpt_process_details
;  
'HKL Denzo and Scalepack (Otwinowski & Minor 1997)'   
;
_exptl_crystal_colour colorless
_exptl_crystal_density_diffrn 1.226
_exptl_crystal_density_method 'not measured'
_exptl_crystal_description prism
_exptl_crystal_F_000 808
_exptl_crystal_size_max 0.33
_exptl_crystal_size_mid 0.30
_exptl_crystal_size_min 0.15
_refine_diff_density_max 0.405
_refine_diff_density_min -0.357
_refine_diff_density_rms 0.088
_refine_ls_extinction_coef 0.16(2)
_refine_ls_extinction_expression Fc^*^=kFc[1+0.001xFc^2^\l^3^/sin(2\q)]^-1/4^
_refine_ls_extinction_method SHELXL
_refine_ls_goodness_of_fit_ref 1.151
_refine_ls_hydrogen_treatment constr
_refine_ls_matrix_type full
_refine_ls_number_parameters 256
_refine_ls_number_reflns 3007
_refine_ls_number_restraints 0
_refine_ls_restrained_S_all 1.151
_refine_ls_R_factor_all 0.1410
_refine_ls_R_factor_gt 0.1236
_refine_ls_shift/su_max 0.000
_refine_ls_shift/su_mean 0.000
_refine_ls_structure_factor_coef Fsqd
_refine_ls_weighting_details 'calc w=1/[\s^2^(Fo^2^)+(0.1107P)^2^+12.3009P] where P=(Fo^2^+2Fc^2^)/3'
_refine_ls_weighting_scheme calc
_refine_ls_wR_factor_gt 0.3569
_refine_ls_wR_factor_ref 0.3688
_reflns_number_gt 2431
_reflns_number_total 3007
_reflns_threshold_expression >2sigma(I)
_cod_data_source_file ja7b04255_si_003.cif
_cod_data_source_block Marek108
_cod_original_sg_symbol_H-M 'P 21/c'
_cod_database_code 4126356

loop_
_symmetry_equiv_pos_as_xyz
'x, y, z'
'-x, y+1/2, -z+1/2'
'-x, -y, -z'
'x, -y-1/2, z-1/2'

loop_
_atom_site_label
_atom_site_type_symbol
_atom_site_fract_x
_atom_site_fract_y
_atom_site_fract_z
_atom_site_U_iso_or_equiv
_atom_site_adp_type
_atom_site_occupancy
_atom_site_symmetry_multiplicity
_atom_site_calc_flag
_atom_site_refinement_flags
O1 O 0.5409(4) -0.3067(12) 1.0482(2) 0.0752(19) Uani 1 1 d .
O2 O 0.6251(5) -0.6407(12) 1.0699(3) 0.0792(19) Uani 1 1 d .
O3 O 0.9522(4) -0.2334(10) 0.9617(2) 0.0581(15) Uani 1 1 d .
O4 O 0.8499(4) 0.0911(9) 0.93254(19) 0.0546(15) Uani 1 1 d .
N1 N 0.6098(5) -0.4379(14) 1.0498(3) 0.0615(19) Uani 1 1 d .
C1 C 0.6791(5) -0.3543(14) 1.0262(3) 0.0496(19) Uani 1 1 d .
C2 C 0.7638(5) -0.4897(14) 1.0329(3) 0.0520(19) Uani 1 1 d .
H2 H 0.7776 -0.6314 1.0524 0.062 Uiso 1 1 calc R
C3 C 0.8280(6) -0.4108(14) 1.0102(3) 0.054(2) Uani 1 1 d .
H3 H 0.8853 -0.5000 1.0141 0.064 Uiso 1 1 calc R
C4 C 0.8064(5) -0.1985(13) 0.9816(3) 0.0475(18) Uani 1 1 d .
C5 C 0.7203(5) -0.0666(14) 0.9754(3) 0.053(2) Uani 1 1 d .
H5 H 0.7061 0.0750 0.9559 0.063 Uiso 1 1 calc R
C6 C 0.6553(6) -0.1433(14) 0.9978(3) 0.055(2) Uani 1 1 d .
H6 H 0.5976 -0.0554 0.9938 0.066 Uiso 1 1 calc R
C7 C 0.8780(6) -0.1203(13) 0.9580(3) 0.0481(18) Uani 1 1 d .
C8 C 0.9150(6) 0.1911(15) 0.9096(3) 0.053(2) Uani 1 1 d .
H8A H 0.9811 0.1161 0.9249 0.064 Uiso 1 1 calc R
H8B H 0.9231 0.3637 0.9164 0.064 Uiso 1 1 calc R
C9 C 0.8704(5) 0.1475(14) 0.8519(3) 0.0498(19) Uani 1 1 d .
H9 H 0.8628 -0.0252 0.8432 0.060 Uiso 1 1 calc R
C10 C 0.9261(5) 0.2854(13) 0.8239(3) 0.0477(18) Uani 1 1 d .
C11 C 0.8463(6) 0.4177(14) 0.7962(3) 0.058(2) Uani 1 1 d .
H11 H 0.8372 0.5400 0.7721 0.070 Uiso 1 1 calc R
C12 C 0.7743(6) 0.3016(14) 0.8174(3) 0.0526(19) Uani 1 1 d .
C13 C 0.7324(7) 0.4756(17) 0.8458(3) 0.071(3) Uani 1 1 d .
H13A H 0.7007 0.3855 0.8644 0.106 Uiso 1 1 calc R
H13B H 0.6837 0.5802 0.8212 0.106 Uiso 1 1 calc R
H13C H 0.7865 0.5711 0.8696 0.106 Uiso 1 1 calc R
C14 C 0.6933(6) 0.1508(17) 0.7778(3) 0.062(2) Uani 1 1 d .
H14A H 0.6527 0.0761 0.7943 0.074 Uiso 1 1 calc R
H14B H 0.7253 0.0218 0.7664 0.074 Uiso 1 1 calc R
C15 C 0.6228(7) 0.293(2) 0.7299(4) 0.084(3) Uani 1 1 d .
H15A H 0.5859 0.4120 0.7410 0.101 Uiso 1 1 calc R
H15B H 0.6639 0.3809 0.7154 0.101 Uiso 1 1 calc R
C16 C 0.5501(7) 0.144(3) 0.6891(4) 0.101(4) Uani 1 1 d .
H16A H 0.5073 0.0588 0.7028 0.121 Uiso 1 1 calc R
H16B H 0.5861 0.0250 0.6775 0.121 Uiso 1 1 calc R
C17 C 0.4837(7) 0.302(3) 0.6425(4) 0.110(5) Uani 1 1 d .
H17A H 0.4317 0.2032 0.6181 0.165 Uiso 1 1 calc R
H17B H 0.5248 0.3698 0.6260 0.165 Uiso 1 1 calc R
H17C H 0.4533 0.4300 0.6544 0.165 Uiso 1 1 calc R
C18 C 1.0298(6) 0.2665(13) 0.8281(3) 0.0497(19) Uani 1 1 d .
C19 C 1.0921(6) 0.0715(14) 0.8531(3) 0.059(2) Uani 1 1 d .
H19 H 1.0671 -0.0508 0.8676 0.071 Uiso 1 1 calc R
C20 C 1.1899(6) 0.0595(17) 0.8566(3) 0.066(2) Uani 1 1 d .
H20 H 1.2302 -0.0717 0.8731 0.079 Uiso 1 1 calc R
C21 C 1.2289(7) 0.2384(18) 0.8359(3) 0.066(2) Uani 1 1 d .
H21 H 1.2952 0.2287 0.8387 0.079 Uiso 1 1 calc R
C22 C 1.1697(7) 0.4305(17) 0.8113(3) 0.069(2) Uani 1 1 d .
H22 H 1.1958 0.5517 0.7971 0.082 Uiso 1 1 calc R
C23 C 1.0717(7) 0.4453(15) 0.8073(3) 0.061(2) Uani 1 1 d .
H23 H 1.0324 0.5772 0.7905 0.073 Uiso 1 1 calc R

loop_
_atom_site_aniso_label
_atom_site_aniso_U_11
_atom_site_aniso_U_22
_atom_site_aniso_U_33
_atom_site_aniso_U_23
_atom_site_aniso_U_13
_atom_site_aniso_U_12
O1 0.062(4) 0.086(4) 0.086(4) 0.005(4) 0.038(3) 0.012(3)
O2 0.081(4) 0.076(4) 0.088(5) 0.020(4) 0.041(4) -0.002(3)
O3 0.062(3) 0.052(3) 0.065(3) 0.003(3) 0.030(3) 0.010(3)
O4 0.057(3) 0.054(3) 0.052(3) 0.010(3) 0.021(2) 0.003(3)
N1 0.057(4) 0.068(5) 0.060(4) -0.008(4) 0.024(3) -0.003(4)
C1 0.045(4) 0.059(5) 0.047(4) -0.004(4) 0.021(3) -0.004(4)
C2 0.056(4) 0.047(4) 0.051(4) 0.006(4) 0.018(4) 0.005(4)
C3 0.052(4) 0.054(5) 0.053(4) 0.003(4) 0.018(4) 0.004(4)
C4 0.048(4) 0.046(4) 0.046(4) -0.007(3) 0.017(3) 0.002(3)
C5 0.047(4) 0.055(5) 0.051(4) 0.005(4) 0.015(3) 0.004(4)
C6 0.052(4) 0.058(5) 0.052(4) 0.004(4) 0.018(4) 0.007(4)
C7 0.054(4) 0.042(4) 0.045(4) -0.005(3) 0.015(3) 0.001(4)
C8 0.056(4) 0.056(5) 0.047(4) 0.009(4) 0.021(4) -0.002(4)
C9 0.055(4) 0.048(4) 0.046(4) 0.001(3) 0.019(3) -0.005(3)
C10 0.057(4) 0.040(4) 0.048(4) 0.001(3) 0.023(3) -0.003(4)
C11 0.067(5) 0.051(5) 0.052(5) 0.013(4) 0.018(4) 0.003(4)
C12 0.054(4) 0.052(4) 0.051(4) 0.002(4) 0.021(4) 0.001(4)
C13 0.072(5) 0.072(6) 0.068(5) 0.010(5) 0.028(5) 0.019(5)
C14 0.053(4) 0.080(6) 0.050(5) 0.005(4) 0.017(4) 0.005(4)
C15 0.077(6) 0.102(8) 0.068(6) 0.007(6) 0.022(5) 0.020(6)
C16 0.066(6) 0.151(11) 0.067(6) 0.001(7) 0.008(5) 0.000(7)
C17 0.057(5) 0.210(14) 0.056(5) 0.023(8) 0.016(4) 0.023(7)
C18 0.061(5) 0.046(4) 0.042(4) -0.004(3) 0.019(3) -0.004(4)
C19 0.071(5) 0.048(5) 0.055(5) 0.001(4) 0.023(4) 0.002(4)
C20 0.063(5) 0.076(6) 0.059(5) -0.005(5) 0.025(4) 0.013(5)
C21 0.063(5) 0.078(6) 0.063(5) -0.020(5) 0.032(4) -0.004(5)
C22 0.086(6) 0.063(6) 0.072(6) -0.013(5) 0.048(5) -0.023(5)
C23 0.076(6) 0.053(5) 0.059(5) -0.003(4) 0.032(4) -0.006(4)

loop_
_atom_type_symbol
_atom_type_description
_atom_type_scat_dispersion_real
_atom_type_scat_dispersion_imag
_atom_type_scat_source
O O 0.0106 0.0060 'International Tables Vol C Tables 4.2.6.8 and 6.1.1.4'
N N 0.0061 0.0033 'International Tables Vol C Tables 4.2.6.8 and 6.1.1.4'
C C 0.0033 0.0016 'International Tables Vol C Tables 4.2.6.8 and 6.1.1.4'
H H 0.0000 0.0000 'International Tables Vol C Tables 4.2.6.8 and 6.1.1.4'

loop_
_geom_angle_atom_site_label_1
_geom_angle_atom_site_label_2
_geom_angle_atom_site_label_3
_geom_angle
C7 O4 C8 117.3(6)
O1 N1 O2 123.6(7)
O1 N1 C1 119.1(7)
O2 N1 C1 117.4(7)
C6 C1 C2 122.9(7)
C6 C1 N1 117.8(7)
C2 C1 N1 119.3(7)
C1 C2 C3 118.8(7)
C1 C2 H2 120.6
C3 C2 H2 120.6
C4 C3 C2 119.7(7)
C4 C3 H3 120.1
C2 C3 H3 120.1
C3 C4 C5 120.1(7)
C3 C4 C7 117.8(6)
C5 C4 C7 122.1(7)
C6 C5 C4 120.8(7)
C6 C5 H5 119.6
C4 C5 H5 119.6
C1 C6 C5 117.6(7)
C1 C6 H6 121.2
C5 C6 H6 121.2
O3 C7 O4 124.4(7)
O3 C7 C4 123.8(7)
O4 C7 C4 111.9(6)
O4 C8 C9 110.1(6)
O4 C8 H8A 109.6
C9 C8 H8A 109.6
O4 C8 H8B 109.6
C9 C8 H8B 109.6
H8A C8 H8B 108.2
C8 C9 C10 112.7(6)
C8 C9 C12 118.0(6)
C10 C9 C12 85.8(5)
C8 C9 H9 112.6
C10 C9 H9 112.6
C12 C9 H9 112.6
C11 C10 C18 135.4(7)
C11 C10 C9 93.8(6)
C18 C10 C9 130.8(7)
C10 C11 C12 96.1(6)
C10 C11 H11 132.0
C12 C11 H11 132.0
C14 C12 C13 112.6(7)
C14 C12 C11 113.1(6)
C13 C12 C11 114.3(7)
C14 C12 C9 112.9(6)
C13 C12 C9 116.7(6)
C11 C12 C9 84.3(5)
C12 C13 H13A 109.5
C12 C13 H13B 109.5
H13A C13 H13B 109.5
C12 C13 H13C 109.5
H13A C13 H13C 109.5
H13B C13 H13C 109.5
C12 C14 C15 114.5(8)
C12 C14 H14A 108.6
C15 C14 H14A 108.6
C12 C14 H14B 108.6
C15 C14 H14B 108.6
H14A C14 H14B 107.6
C16 C15 C14 114.7(9)
C16 C15 H15A 108.6
C14 C15 H15A 108.6
C16 C15 H15B 108.6
C14 C15 H15B 108.6
H15A C15 H15B 107.6
C15 C16 C17 111.1(11)
C15 C16 H16A 109.4
C17 C16 H16A 109.4
C15 C16 H16B 109.4
C17 C16 H16B 109.4
H16A C16 H16B 108.0
C16 C17 H17A 109.5
C16 C17 H17B 109.5
H17A C17 H17B 109.5
C16 C17 H17C 109.5
H17A C17 H17C 109.5
H17B C17 H17C 109.5
C23 C18 C19 117.1(7)
C23 C18 C10 121.0(7)
C19 C18 C10 121.9(7)
C20 C19 C18 120.5(8)
C20 C19 H19 119.7
C18 C19 H19 119.7
C21 C20 C19 120.9(9)
C21 C20 H20 119.5
C19 C20 H20 119.5
C22 C21 C20 119.7(8)
C22 C21 H21 120.1
C20 C21 H21 120.1
C21 C22 C23 120.2(8)
C21 C22 H22 119.9
C23 C22 H22 119.9
C22 C23 C18 121.6(8)
C22 C23 H23 119.2
C18 C23 H23 119.2

loop_
_geom_bond_atom_site_label_1
_geom_bond_atom_site_label_2
_geom_bond_distance
O1 N1 1.216(8)
O2 N1 1.234(9)
O3 C7 1.208(8)
O4 C7 1.346(9)
O4 C8 1.442(8)
N1 C1 1.474(10)
C1 C6 1.378(11)
C1 C2 1.379(10)
C2 C3 1.386(10)
C2 H2 0.9300
C3 C4 1.386(10)
C3 H3 0.9300
C4 C5 1.390(10)
C4 C7 1.493(10)
C5 C6 1.387(10)
C5 H5 0.9300
C6 H6 0.9300
C8 C9 1.509(10)
C8 H8A 0.9700
C8 H8B 0.9700
C9 C10 1.531(10)
C9 C12 1.588(10)
C9 H9 0.9800
C10 C11 1.325(10)
C10 C18 1.456(10)
C11 C12 1.526(11)
C11 H11 0.9300
C12 C14 1.507(11)
C12 C13 1.518(11)
C13 H13A 0.9600
C13 H13B 0.9600
C13 H13C 0.9600
C14 C15 1.545(12)
C14 H14A 0.9700
C14 H14B 0.9700
C15 C16 1.463(14)
C15 H15A 0.9700
C15 H15B 0.9700
C16 C17 1.549(15)
C16 H16A 0.9700
C16 H16B 0.9700
C17 H17A 0.9600
C17 H17B 0.9600
C17 H17C 0.9600
C18 C23 1.399(11)
C18 C19 1.401(11)
C19 C20 1.377(11)
C19 H19 0.9300
C20 C21 1.373(12)
C20 H20 0.9300
C21 C22 1.366(12)
C21 H21 0.9300
C22 C23 1.375(12)
C22 H22 0.9300
C23 H23 0.9300
